data_4347355
loop_
_publ_author_name
'Chen, Jin'
'Teng, Teng'
'Kang, Liju'
'Chen, Xu-Lin'
'Wu, Xiao-Yuan'
'Yu, Rongmin'
'Lu, Can-Zhong'

_publ_section_title
;
 Highly Efficient Thermally Activated Delayed Fluorescence in Dinuclear
 Ag(I) Complexes with a Bis-Bidentate Tetraphosphane Bridging Ligand.
;
_journal_issue 19
_journal_name_full 'Inorganic chemistry'
_journal_page_first 9528
_journal_page_last 9536
_journal_paper_doi 10.1021/acs.inorgchem.6b00068
_journal_volume 55
_journal_year 2016
_chemical_formula_sum 'C90 H72 Ag2 Br2 P6'
_chemical_formula_weight 1714.85
_space_group_crystal_system triclinic
_space_group_IT_number 2
_space_group_name_Hall '-P 1'
_space_group_name_H-M_alt 'P -1'
_atom_sites_solution_hydrogens geom
_audit_creation_method SHELXL-2014/7
_cell_angle_alpha 100.985(3)
_cell_angle_beta 109.494(4)
_cell_angle_gamma 101.165(3)
_cell_formula_units_Z 1
_cell_length_a 11.5439(5)
_cell_length_b 12.3705(3)
_cell_length_c 15.2295(6)
_cell_measurement_reflns_used 8973
_cell_measurement_temperature 100(2)
_cell_measurement_theta_max 76.3560
_cell_measurement_theta_min 3.1650
_cell_volume 1933.29(14)
_computing_cell_refinement
;
CrysAlisPro, Agilent Technologies,
Version 1.171.36.32 (release 02-08-2013 CrysAlis171 .NET)
(compiled Aug  2 2013,16:46:58)
;
_computing_data_collection
;
CrysAlisPro, Agilent Technologies,
Version 1.171.36.32 (release 02-08-2013 CrysAlis171 .NET)
(compiled Aug  2 2013,16:46:58)
;
_computing_data_reduction
;
CrysAlisPro, Agilent Technologies,
Version 1.171.36.32 (release 02-08-2013 CrysAlis171 .NET)
(compiled Aug  2 2013,16:46:58)
;
_computing_structure_refinement 'SHELXL-2014/7 (Sheldrick, 2014)'
_computing_structure_solution 'SHELXS-2014/7 (Sheldrick, 2014)'
_diffrn_ambient_temperature 100(2)
_diffrn_detector_area_resol_mean 10.3503
_diffrn_measured_fraction_theta_full 1.000
_diffrn_measured_fraction_theta_max 0.965
_diffrn_measurement_device_type 'SuperNova, Dual, Cu at zero, Atlas'
_diffrn_measurement_method '\w scans'
_diffrn_radiation_monochromator mirror
_diffrn_radiation_source 'SuperNova (Cu) X-ray Source'
_diffrn_radiation_type CuK\a
_diffrn_radiation_wavelength 1.54184
_diffrn_reflns_av_R_equivalents 0.0209
_diffrn_reflns_av_unetI/netI 0.0276
_diffrn_reflns_Laue_measured_fraction_full 1.000
_diffrn_reflns_Laue_measured_fraction_max 0.965
_diffrn_reflns_limit_h_max 12
_diffrn_reflns_limit_h_min -14
_diffrn_reflns_limit_k_max 15
_diffrn_reflns_limit_k_min -8
_diffrn_reflns_limit_l_max 19
_diffrn_reflns_limit_l_min -18
_diffrn_reflns_number 13185
_diffrn_reflns_point_group_measured_fraction_full 1.000
_diffrn_reflns_point_group_measured_fraction_max 0.965
_diffrn_reflns_theta_full 67.684
_diffrn_reflns_theta_max 76.319
_diffrn_reflns_theta_min 3.203
_exptl_absorpt_coefficient_mu 6.798
_exptl_absorpt_correction_T_max 0.773
_exptl_absorpt_correction_T_min 0.464
_exptl_absorpt_correction_type multi-scan
_exptl_absorpt_process_details
;
CrysAlisPro, Agilent Technologies,
Version 1.171.37.35 (release 13-08-2014 CrysAlis171 .NET)
(compiled Aug 13 2014,18:06:01)
Empirical absorption correction using spherical harmonics,
 implemented in SCALE3 ABSPACK scaling algorithm.
;
_exptl_crystal_colour yellow
_exptl_crystal_density_diffrn 1.473
_exptl_crystal_description block
_exptl_crystal_F_000 866
_exptl_crystal_size_max 0.250
_exptl_crystal_size_mid 0.100
_exptl_crystal_size_min 0.040
_refine_diff_density_max 0.378
_refine_diff_density_min -0.871
_refine_diff_density_rms 0.074
_refine_ls_extinction_method none
_refine_ls_goodness_of_fit_ref 1.025
_refine_ls_hydrogen_treatment constr
_refine_ls_matrix_type full
_refine_ls_number_parameters 451
_refine_ls_number_reflns 7840
_refine_ls_number_restraints 0
_refine_ls_restrained_S_all 1.025
_refine_ls_R_factor_all 0.0274
_refine_ls_R_factor_gt 0.0253
_refine_ls_shift/su_max 0.001
_refine_ls_shift/su_mean 0.000
_refine_ls_structure_factor_coef Fsqd
_refine_ls_weighting_details 'w=1/[\s^2^(Fo^2^)+(0.0370P)^2^+0.9258P] where P=(Fo^2^+2Fc^2^)/3'
_refine_ls_weighting_scheme calc
_refine_ls_wR_factor_gt 0.0649
_refine_ls_wR_factor_ref 0.0668
_reflns_Friedel_coverage 0.000
_reflns_number_gt 7371
_reflns_number_total 7840
_reflns_threshold_expression 'I > 2\s(I)'
_cod_data_source_file ic6b00068_si_003.cif
_cod_data_source_block compound2
_cod_original_cell_volume 1933.29(13)
_cod_database_code 4347355
_shelx_shelxl_version_number 2014/7
_shelx_space_group_comment
;
The symmetry employed for this shelxl refinement is uniquely defined
by the following loop, which should always be used as a source of
symmetry information in preference to the above space-group names.
They are only intended as comments.
;
_shelx_estimated_absorpt_t_min 0.281
_shelx_estimated_absorpt_t_max 0.773

loop_
_space_group_symop_operation_xyz
'x, y, z'
'-x, -y, -z'

loop_
_atom_site_label
_atom_site_type_symbol
_atom_site_fract_x
_atom_site_fract_y
_atom_site_fract_z
_atom_site_U_iso_or_equiv
_atom_site_adp_type
_atom_site_occupancy
_atom_site_site_symmetry_order
_atom_site_calc_flag
_atom_site_refinement_flags_posn
_atom_site_refinement_flags_adp
Ag1 Ag 0.32954(2) 0.34120(2) 0.68048(2) 0.01494(5) Uani 1 1 d . .
Br1 Br 0.14436(2) 0.40467(2) 0.72869(2) 0.02071(6) Uani 1 1 d . .
P1 P 0.42003(5) 0.26800(4) 0.82805(3) 0.01302(10) Uani 1 1 d . .
P2 P 0.50926(5) 0.51424(4) 0.79210(3) 0.01216(10) Uani 1 1 d . .
P3 P 0.27649(5) 0.23389(4) 0.51639(3) 0.01238(10) Uani 1 1 d . .
C1 C 0.46597(18) 0.39877(17) 0.92554(14) 0.0120(4) Uani 1 1 d . .
C2 C 0.50346(18) 0.50629(17) 0.90951(14) 0.0122(4) Uani 1 1 d . .
C3 C 0.46264(18) 0.39465(17) 1.01559(14) 0.0126(4) Uani 1 1 d . .
H3A H 0.4365 0.3222 1.0261 0.015 Uiso 1 1 calc R U
C4 C 0.5711(2) 0.23226(18) 0.84796(17) 0.0203(4) Uani 1 1 d . .
C5 C 0.5879(3) 0.1753(2) 0.7669(2) 0.0330(6) Uani 1 1 d . .
H5A H 0.5214 0.1552 0.7046 0.040 Uiso 1 1 calc R U
C6 C 0.7023(4) 0.1478(3) 0.7771(3) 0.0561(11) Uani 1 1 d . .
H6A H 0.7138 0.1090 0.7218 0.067 Uiso 1 1 calc R U
C7 C 0.7991(3) 0.1769(3) 0.8677(4) 0.0588(11) Uani 1 1 d . .
H7A H 0.8769 0.1578 0.8746 0.071 Uiso 1 1 calc R U
C8 C 0.7834(3) 0.2334(3) 0.9479(3) 0.0483(9) Uani 1 1 d . .
H8A H 0.8505 0.2531 1.0099 0.058 Uiso 1 1 calc R U
C9 C 0.6701(2) 0.2619(2) 0.9390(2) 0.0307(5) Uani 1 1 d . .
H9A H 0.6600 0.3015 0.9947 0.037 Uiso 1 1 calc R U
C10 C 0.32690(19) 0.16070(17) 0.86404(14) 0.0151(4) Uani 1 1 d . .
C11 C 0.3794(2) 0.09476(19) 0.92291(17) 0.0226(4) Uani 1 1 d . .
H11A H 0.4689 0.1039 0.9463 0.027 Uiso 1 1 calc R U
C12 C 0.3012(2) 0.0156(2) 0.94761(18) 0.0263(5) Uani 1 1 d . .
H12A H 0.3378 -0.0283 0.9885 0.032 Uiso 1 1 calc R U
C13 C 0.1715(2) 0.0008(2) 0.91306(19) 0.0308(5) Uani 1 1 d . .
H13A H 0.1183 -0.0528 0.9303 0.037 Uiso 1 1 calc R U
C14 C 0.1184(2) 0.0646(3) 0.8529(2) 0.0406(7) Uani 1 1 d . .
H14A H 0.0285 0.0534 0.8282 0.049 Uiso 1 1 calc R U
C15 C 0.1956(2) 0.1446(2) 0.82844(19) 0.0310(5) Uani 1 1 d . .
H15A H 0.1585 0.1881 0.7874 0.037 Uiso 1 1 calc R U
C16 C 0.5067(2) 0.66133(17) 0.79336(14) 0.0156(4) Uani 1 1 d . .
C17 C 0.6103(2) 0.74417(19) 0.79781(16) 0.0214(4) Uani 1 1 d . .
H17A H 0.6884 0.7263 0.8034 0.026 Uiso 1 1 calc R U
C18 C 0.5994(2) 0.8536(2) 0.79410(18) 0.0275(5) Uani 1 1 d . .
H18A H 0.6698 0.9099 0.7960 0.033 Uiso 1 1 calc R U
C19 C 0.4869(3) 0.8809(2) 0.78760(18) 0.0291(5) Uani 1 1 d . .
H19A H 0.4804 0.9559 0.7858 0.035 Uiso 1 1 calc R U
C20 C 0.3833(2) 0.7987(2) 0.78373(17) 0.0264(5) Uani 1 1 d . .
H20A H 0.3062 0.8177 0.7797 0.032 Uiso 1 1 calc R U
C21 C 0.3921(2) 0.68855(19) 0.78573(16) 0.0206(4) Uani 1 1 d . .
H21A H 0.3206 0.6320 0.7819 0.025 Uiso 1 1 calc R U
C22 C 0.6722(2) 0.51000(18) 0.81079(15) 0.0162(4) Uani 1 1 d . .
C23 C 0.6951(2) 0.44675(19) 0.73516(16) 0.0215(4) Uani 1 1 d . .
H23A H 0.6271 0.4116 0.6738 0.026 Uiso 1 1 calc R U
C24 C 0.8173(2) 0.4349(2) 0.74923(19) 0.0283(5) Uani 1 1 d . .
H24A H 0.8324 0.3921 0.6974 0.034 Uiso 1 1 calc R U
C25 C 0.9163(2) 0.4855(2) 0.8385(2) 0.0289(5) Uani 1 1 d . .
H25A H 0.9991 0.4763 0.8484 0.035 Uiso 1 1 calc R U
C26 C 0.8948(2) 0.5498(2) 0.91384(18) 0.0265(5) Uani 1 1 d . .
H26A H 0.9635 0.5855 0.9748 0.032 Uiso 1 1 calc R U
C27 C 0.7740(2) 0.5621(2) 0.90070(16) 0.0209(4) Uani 1 1 d . .
H27A H 0.7600 0.6059 0.9527 0.025 Uiso 1 1 calc R U
C28 C 0.16538(19) 0.27759(17) 0.42267(14) 0.0151(4) Uani 1 1 d . .
C29 C 0.0910(2) 0.34311(19) 0.44941(16) 0.0194(4) Uani 1 1 d . .
H29A H 0.1024 0.3671 0.5155 0.023 Uiso 1 1 calc R U
C30 C -0.0001(2) 0.3736(2) 0.37955(18) 0.0256(5) Uani 1 1 d . .
H30A H -0.0510 0.4179 0.3981 0.031 Uiso 1 1 calc R U
C31 C -0.0165(2) 0.3395(2) 0.28314(18) 0.0269(5) Uani 1 1 d . .
H31A H -0.0797 0.3593 0.2355 0.032 Uiso 1 1 calc R U
C32 C 0.0589(2) 0.2765(2) 0.25609(16) 0.0242(5) Uani 1 1 d . .
H32A H 0.0485 0.2543 0.1900 0.029 Uiso 1 1 calc R U
C33 C 0.1499(2) 0.24558(18) 0.32529(15) 0.0193(4) Uani 1 1 d . .
H33A H 0.2018 0.2026 0.3065 0.023 Uiso 1 1 calc R U
C34 C 0.41599(19) 0.24200(18) 0.48415(14) 0.0149(4) Uani 1 1 d . .
C35 C 0.4823(2) 0.15913(19) 0.49326(15) 0.0190(4) Uani 1 1 d . .
H35A H 0.4480 0.0914 0.5074 0.023 Uiso 1 1 calc R U
C36 C 0.5985(2) 0.1752(2) 0.48174(17) 0.0244(5) Uani 1 1 d . .
H36A H 0.6431 0.1183 0.4877 0.029 Uiso 1 1 calc R U
C37 C 0.6493(2) 0.2744(2) 0.46159(16) 0.0242(5) Uani 1 1 d . .
H37A H 0.7291 0.2857 0.4545 0.029 Uiso 1 1 calc R U
C38 C 0.5836(2) 0.3567(2) 0.45179(15) 0.0217(4) Uani 1 1 d . .
H38A H 0.6180 0.4242 0.4374 0.026 Uiso 1 1 calc R U
C39 C 0.4675(2) 0.34095(19) 0.46291(15) 0.0181(4) Uani 1 1 d . .
H39A H 0.4227 0.3977 0.4560 0.022 Uiso 1 1 calc R U
C40 C 0.20430(18) 0.08054(17) 0.49266(14) 0.0142(4) Uani 1 1 d . .
C41 C 0.18487(19) 0.04092(19) 0.56779(15) 0.0179(4) Uani 1 1 d . .
H41A H 0.2121 0.0930 0.6301 0.022 Uiso 1 1 calc R U
C42 C 0.1259(2) -0.07424(19) 0.55241(16) 0.0208(4) Uani 1 1 d . .
H42A H 0.1140 -0.1007 0.6042 0.025 Uiso 1 1 calc R U
C43 C 0.0848(2) -0.15007(19) 0.46142(17) 0.0203(4) Uani 1 1 d . .
H43A H 0.0436 -0.2285 0.4505 0.024 Uiso 1 1 calc R U
C44 C 0.1037(2) -0.11132(19) 0.38598(16) 0.0201(4) Uani 1 1 d . .
H44A H 0.0754 -0.1635 0.3236 0.024 Uiso 1 1 calc R U
C45 C 0.1636(2) 0.00280(18) 0.40132(15) 0.0173(4) Uani 1 1 d . .
H45A H 0.1772 0.0285 0.3497 0.021 Uiso 1 1 calc R U

loop_
_atom_site_aniso_label
_atom_site_aniso_U_11
_atom_site_aniso_U_22
_atom_site_aniso_U_33
_atom_site_aniso_U_23
_atom_site_aniso_U_13
_atom_site_aniso_U_12
Ag1 0.01693(8) 0.01739(8) 0.00951(7) 0.00153(5) 0.00495(5) 0.00497(6)
Br1 0.01924(11) 0.02147(12) 0.02384(12) 0.00394(9) 0.01136(9) 0.00776(9)
P1 0.0180(2) 0.0115(2) 0.0098(2) 0.00203(17) 0.00630(18) 0.00384(18)
P2 0.0156(2) 0.0133(2) 0.0086(2) 0.00349(17) 0.00603(18) 0.00346(18)
P3 0.0140(2) 0.0141(2) 0.0097(2) 0.00328(17) 0.00489(18) 0.00478(18)
C1 0.0131(9) 0.0129(9) 0.0093(8) 0.0018(7) 0.0042(7) 0.0035(7)
C2 0.0127(9) 0.0160(9) 0.0100(8) 0.0054(7) 0.0053(7) 0.0053(7)
C3 0.0152(9) 0.0128(9) 0.0108(9) 0.0049(7) 0.0055(7) 0.0036(7)
C4 0.0239(11) 0.0142(10) 0.0325(12) 0.0122(9) 0.0177(9) 0.0085(8)
C5 0.0499(16) 0.0252(12) 0.0487(16) 0.0182(11) 0.0395(14) 0.0204(12)
C6 0.077(2) 0.0386(17) 0.107(3) 0.0383(19) 0.081(3) 0.0365(17)
C7 0.0409(17) 0.0430(18) 0.132(4) 0.052(2) 0.058(2) 0.0292(15)
C8 0.0208(13) 0.0351(15) 0.094(3) 0.0324(17) 0.0179(15) 0.0121(11)
C9 0.0211(11) 0.0266(12) 0.0451(15) 0.0141(11) 0.0096(11) 0.0095(10)
C10 0.0194(10) 0.0116(9) 0.0113(9) 0.0008(7) 0.0052(8) 0.0013(7)
C11 0.0220(11) 0.0210(11) 0.0274(11) 0.0113(9) 0.0098(9) 0.0066(9)
C12 0.0314(12) 0.0221(11) 0.0279(12) 0.0144(9) 0.0105(10) 0.0072(10)
C13 0.0286(12) 0.0276(12) 0.0351(13) 0.0153(11) 0.0126(11) -0.0018(10)
C14 0.0191(12) 0.0519(17) 0.0521(17) 0.0303(15) 0.0103(12) 0.0034(11)
C15 0.0223(11) 0.0371(14) 0.0352(14) 0.0218(11) 0.0080(10) 0.0056(10)
C16 0.0243(10) 0.0142(9) 0.0086(8) 0.0040(7) 0.0068(8) 0.0042(8)
C17 0.0257(11) 0.0205(11) 0.0199(10) 0.0070(8) 0.0116(9) 0.0039(9)
C18 0.0359(13) 0.0191(11) 0.0271(12) 0.0076(9) 0.0143(10) 0.0019(10)
C19 0.0470(15) 0.0171(11) 0.0284(12) 0.0097(9) 0.0171(11) 0.0123(10)
C20 0.0341(13) 0.0247(12) 0.0274(12) 0.0118(9) 0.0144(10) 0.0146(10)
C21 0.0247(11) 0.0217(11) 0.0183(10) 0.0069(8) 0.0103(9) 0.0078(9)
C22 0.0188(10) 0.0166(10) 0.0171(10) 0.0083(8) 0.0098(8) 0.0048(8)
C23 0.0231(11) 0.0223(11) 0.0216(11) 0.0037(9) 0.0141(9) 0.0043(9)
C24 0.0315(13) 0.0278(12) 0.0378(14) 0.0106(10) 0.0251(11) 0.0124(10)
C25 0.0229(11) 0.0339(13) 0.0441(15) 0.0228(12) 0.0208(11) 0.0135(10)
C26 0.0197(11) 0.0345(13) 0.0264(12) 0.0153(10) 0.0072(9) 0.0063(9)
C27 0.0189(10) 0.0270(11) 0.0182(10) 0.0076(9) 0.0085(8) 0.0054(9)
C28 0.0147(9) 0.0153(9) 0.0142(9) 0.0056(7) 0.0044(7) 0.0026(8)
C29 0.0199(10) 0.0226(11) 0.0207(10) 0.0097(8) 0.0105(8) 0.0079(8)
C30 0.0247(11) 0.0307(12) 0.0335(13) 0.0184(10) 0.0161(10) 0.0161(10)
C31 0.0216(11) 0.0314(13) 0.0275(12) 0.0175(10) 0.0037(9) 0.0084(10)
C32 0.0268(11) 0.0262(12) 0.0164(10) 0.0099(9) 0.0034(9) 0.0050(9)
C33 0.0231(10) 0.0198(10) 0.0161(10) 0.0068(8) 0.0069(8) 0.0078(8)
C34 0.0153(9) 0.0195(10) 0.0081(8) 0.0024(7) 0.0036(7) 0.0039(8)
C35 0.0181(10) 0.0218(11) 0.0194(10) 0.0086(8) 0.0081(8) 0.0061(8)
C36 0.0203(11) 0.0307(12) 0.0282(12) 0.0105(10) 0.0122(9) 0.0124(9)
C37 0.0169(10) 0.0351(13) 0.0227(11) 0.0080(10) 0.0109(9) 0.0061(9)
C38 0.0226(11) 0.0245(11) 0.0177(10) 0.0070(8) 0.0096(9) 0.0021(9)
C39 0.0199(10) 0.0210(10) 0.0136(9) 0.0043(8) 0.0068(8) 0.0056(8)
C40 0.0118(9) 0.0155(9) 0.0163(9) 0.0049(8) 0.0058(7) 0.0049(7)
C41 0.0174(10) 0.0221(11) 0.0147(9) 0.0054(8) 0.0063(8) 0.0058(8)
C42 0.0190(10) 0.0231(11) 0.0236(11) 0.0112(9) 0.0101(9) 0.0052(9)
C43 0.0142(9) 0.0177(10) 0.0281(11) 0.0070(9) 0.0074(8) 0.0028(8)
C44 0.0164(10) 0.0209(11) 0.0196(10) 0.0018(8) 0.0050(8) 0.0046(8)
C45 0.0192(10) 0.0201(10) 0.0148(10) 0.0053(8) 0.0080(8) 0.0069(8)

loop_
_atom_type_symbol
_atom_type_description
_atom_type_scat_dispersion_real
_atom_type_scat_dispersion_imag
_atom_type_scat_source
C C 0.0181 0.0091 'International Tables Vol C Tables 4.2.6.8 and 6.1.1.4'
H H 0.0000 0.0000 'International Tables Vol C Tables 4.2.6.8 and 6.1.1.4'
P P 0.2955 0.4335 'International Tables Vol C Tables 4.2.6.8 and 6.1.1.4'
Ag Ag 0.1306 4.2820 'International Tables Vol C Tables 4.2.6.8 and 6.1.1.4'
Br Br -0.6763 1.2805 'International Tables Vol C Tables 4.2.6.8 and 6.1.1.4'

loop_
_geom_angle_atom_site_label_1
_geom_angle_atom_site_label_2
_geom_angle_atom_site_label_3
_geom_angle
_geom_angle_site_symmetry_1
_geom_angle_site_symmetry_3
P3 Ag1 P2 132.037(17) . .
P3 Ag1 P1 123.855(17) . .
P2 Ag1 P1 79.159(16) . .
P3 Ag1 Br1 118.685(14) . .
P2 Ag1 Br1 96.686(13) . .
P1 Ag1 Br1 95.769(13) . .
P3 Ag1 Ag1 166.682(12) . 2_667
P2 Ag1 Ag1 45.537(11) . 2_667
P1 Ag1 Ag1 45.522(11) . 2_667
Br1 Ag1 Ag1 73.448(7) . 2_667
C4 P1 C1 102.62(10) . .
C4 P1 C10 104.83(10) . .
C1 P1 C10 103.69(9) . .
C4 P1 Ag1 117.14(7) . .
C1 P1 Ag1 100.37(6) . .
C10 P1 Ag1 124.86(7) . .
C22 P2 C16 106.04(10) . .
C22 P2 C2 101.60(9) . .
C16 P2 C2 102.48(9) . .
C22 P2 Ag1 118.09(7) . .
C16 P2 Ag1 123.90(7) . .
C2 P2 Ag1 100.77(6) . .
C28 P3 C34 104.28(9) . .
C28 P3 C40 104.87(9) . .
C34 P3 C40 104.93(9) . .
C28 P3 Ag1 115.78(7) . .
C34 P3 Ag1 112.80(6) . .
C40 P3 Ag1 113.14(7) . .
C3 C1 C2 119.09(18) . .
C3 C1 P1 121.19(15) . .
C2 C1 P1 119.70(14) . .
C3 C2 C1 119.02(17) 2_667 .
C3 C2 P2 120.95(15) 2_667 .
C1 C2 P2 120.02(15) . .
C2 C3 C1 121.88(18) 2_667 .
C5 C4 C9 119.3(2) . .
C5 C4 P1 117.3(2) . .
C9 C4 P1 123.32(18) . .
C4 C5 C6 120.1(3) . .
C7 C6 C5 120.0(3) . .
C8 C7 C6 120.3(3) . .
C7 C8 C9 120.5(3) . .
C8 C9 C4 119.8(3) . .
C15 C10 C11 119.2(2) . .
C15 C10 P1 116.56(16) . .
C11 C10 P1 124.22(16) . .
C12 C11 C10 120.4(2) . .
C13 C12 C11 120.1(2) . .
C12 C13 C14 119.7(2) . .
C13 C14 C15 120.6(2) . .
C10 C15 C14 119.9(2) . .
C17 C16 C21 119.8(2) . .
C17 C16 P2 123.06(17) . .
C21 C16 P2 117.13(16) . .
C16 C17 C18 119.8(2) . .
C19 C18 C17 120.5(2) . .
C18 C19 C20 120.0(2) . .
C19 C20 C21 120.2(2) . .
C20 C21 C16 119.8(2) . .
C23 C22 C27 119.0(2) . .
C23 C22 P2 118.88(16) . .
C27 C22 P2 121.97(16) . .
C22 C23 C24 120.4(2) . .
C25 C24 C23 120.0(2) . .
C24 C25 C26 120.0(2) . .
C27 C26 C25 120.4(2) . .
C26 C27 C22 120.1(2) . .
C29 C28 C33 119.18(19) . .
C29 C28 P3 118.09(15) . .
C33 C28 P3 122.71(16) . .
C28 C29 C30 120.3(2) . .
C31 C30 C29 120.1(2) . .
C32 C31 C30 120.1(2) . .
C31 C32 C33 120.2(2) . .
C32 C33 C28 120.2(2) . .
C35 C34 C39 119.14(19) . .
C35 C34 P3 121.23(16) . .
C39 C34 P3 119.03(15) . .
C36 C35 C34 120.3(2) . .
C37 C36 C35 120.1(2) . .
C38 C37 C36 120.0(2) . .
C37 C38 C39 120.2(2) . .
C38 C39 C34 120.3(2) . .
C41 C40 C45 119.02(19) . .
C41 C40 P3 118.39(16) . .
C45 C40 P3 122.54(15) . .
C42 C41 C40 120.6(2) . .
C43 C42 C41 119.8(2) . .
C42 C43 C44 120.0(2) . .
C45 C44 C43 120.3(2) . .
C44 C45 C40 120.24(19) . .

loop_
_geom_bond_atom_site_label_1
_geom_bond_atom_site_label_2
_geom_bond_distance
_geom_bond_site_symmetry_2
Ag1 P3 2.4046(5) .
Ag1 P2 2.5131(5) .
Ag1 P1 2.5568(5) .
Ag1 Br1 2.6838(3) .
Ag1 Ag1 8.9173(6) 2_667
P1 C4 1.823(2) .
P1 C1 1.825(2) .
P1 C10 1.826(2) .
P2 C22 1.819(2) .
P2 C16 1.822(2) .
P2 C2 1.8319(19) .
P3 C28 1.821(2) .
P3 C34 1.824(2) .
P3 C40 1.830(2) .
C1 C3 1.395(3) .
C1 C2 1.410(3) .
C2 C3 1.393(3) 2_667
C3 C2 1.393(3) 2_667
C4 C5 1.393(3) .
C4 C9 1.396(3) .
C5 C6 1.393(4) .
C6 C7 1.381(6) .
C7 C8 1.372(5) .
C8 C9 1.390(3) .
C10 C15 1.387(3) .
C10 C11 1.394(3) .
C11 C12 1.393(3) .
C12 C13 1.373(3) .
C13 C14 1.387(4) .
C14 C15 1.390(3) .
C16 C17 1.389(3) .
C16 C21 1.401(3) .
C17 C18 1.394(3) .
C18 C19 1.381(4) .
C19 C20 1.388(4) .
C20 C21 1.391(3) .
C22 C23 1.396(3) .
C22 C27 1.403(3) .
C23 C24 1.396(3) .
C24 C25 1.381(4) .
C25 C26 1.388(4) .
C26 C27 1.385(3) .
C28 C29 1.392(3) .
C28 C33 1.400(3) .
C29 C30 1.393(3) .
C30 C31 1.385(3) .
C31 C32 1.384(3) .
C32 C33 1.389(3) .
C34 C35 1.394(3) .
C34 C39 1.398(3) .
C35 C36 1.391(3) .
C36 C37 1.389(3) .
C37 C38 1.385(3) .
C38 C39 1.388(3) .
C40 C41 1.394(3) .
C40 C45 1.400(3) .
C41 C42 1.392(3) .
C42 C43 1.385(3) .
C43 C44 1.391(3) .
C44 C45 1.384(3) .
